data_7208020
loop_
_publ_author_name
'Yamada, Teppei'
'Kitagawa, Hiroshi'

_publ_section_title
;
 Syntheses of metal--organic frameworks with protected phosphonate ligands
;
_journal_issue 12
_journal_name_full CrystEngComm
_journal_page_first 4148
_journal_paper_doi 10.1039/c2ce25358e
_journal_volume 14
_journal_year 2012
_chemical_formula_sum 'C13 H18 N O7 P Zn'
_chemical_formula_weight 396.62
_chemical_name_common
;dimethylammonium zinc (monoisopropyl 3,5-dicarboxyphenyl
phosphonate)
;
_chemical_name_systematic
;
dimethylammonium zinc (monoisopropyl 3,5-dicarboxyphenyl
phosphonate)
;
_space_group_IT_number 14
_symmetry_cell_setting monoclinic
_symmetry_space_group_name_Hall '-P 2yn'
_symmetry_space_group_name_H-M 'P 1 21/n 1'
_atom_sites_solution_hydrogens geom
_atom_sites_solution_primary direct
_atom_sites_solution_secondary difmap
_audit_creation_method SHELXL-97
_cell_angle_alpha 90.00
_cell_angle_beta 95.4460(10)
_cell_angle_gamma 90.00
_cell_formula_units_Z 4
_cell_length_a 9.7414(11)
_cell_length_b 16.0486(18)
_cell_length_c 11.0596(12)
_cell_measurement_reflns_used ' 7992'
_cell_measurement_temperature 100(2)
_cell_measurement_theta_max ' 25.07'
_cell_measurement_theta_min ' 2.45'
_cell_volume 1721.2(3)
_computing_cell_refinement 'SAINT (Bruker, 2007)'
_computing_data_collection 'APEX2 (Bruker, 2007)'
_computing_data_reduction 'SAINT (Bruker, 2007)'
_computing_molecular_graphics 'Yadokari-XG 2009 (Wakita, Nemoto et al., 2009)'
_computing_publication_material 'Yadokari-XG 2009 (Wakita, Nemoto et al., 2009)'
_computing_structure_refinement 'SHELXL97 (Sheldrick, 2008)'
_computing_structure_solution 'SHELXS97 (Sheldrick, 2008)'
_diffrn_ambient_temperature 100(2)
_diffrn_detector_area_resol_mean 8.333
_diffrn_measured_fraction_theta_full 0.996
_diffrn_measured_fraction_theta_max 0.996
_diffrn_measurement_device 'Bruker APEX-II CCD-detector'
_diffrn_measurement_method '\f and \w scans'
_diffrn_radiation_monochromator 'Bruker Helios multilayered confocal mirror'
_diffrn_radiation_source 'Bruker TXS fine-focus rotating anode'
_diffrn_radiation_type MoK\a
_diffrn_radiation_wavelength 0.71073
_diffrn_reflns_av_R_equivalents 0.0635
_diffrn_reflns_av_sigmaI/netI 0.0439
_diffrn_reflns_limit_h_max 11
_diffrn_reflns_limit_h_min -11
_diffrn_reflns_limit_k_max 18
_diffrn_reflns_limit_k_min -19
_diffrn_reflns_limit_l_max 13
_diffrn_reflns_limit_l_min -13
_diffrn_reflns_number 14931
_diffrn_reflns_theta_full 25.07
_diffrn_reflns_theta_max 25.07
_diffrn_reflns_theta_min 2.24
_diffrn_standards_number none
_exptl_absorpt_coefficient_mu 1.552
_exptl_absorpt_correction_T_max 0.9131
_exptl_absorpt_correction_T_min 0.8129
_exptl_absorpt_correction_type numerical
_exptl_absorpt_process_details 'SADABS; Sheldrick, 1996'
_exptl_crystal_colour colorless
_exptl_crystal_density_diffrn 1.531
_exptl_crystal_density_method 'not measured'
_exptl_crystal_description block
_exptl_crystal_F_000 744
_exptl_crystal_size_max 0.14
_exptl_crystal_size_mid 0.08
_exptl_crystal_size_min 0.06
_refine_diff_density_max 1.113
_refine_diff_density_min -0.655
_refine_diff_density_rms 0.114
_refine_ls_extinction_method none
_refine_ls_goodness_of_fit_ref 1.068
_refine_ls_hydrogen_treatment mixed
_refine_ls_matrix_type full
_refine_ls_number_parameters 233
_refine_ls_number_reflns 3054
_refine_ls_number_restraints 0
_refine_ls_restrained_S_all 1.068
_refine_ls_R_factor_all 0.0558
_refine_ls_R_factor_gt 0.0379
_refine_ls_shift/su_max 0.001
_refine_ls_shift/su_mean 0.000
_refine_ls_structure_factor_coef Fsqd
_refine_ls_weighting_details 'calc w=1/[\s^2^(Fo^2^)+(0.0414P)^2^+3.3295P] where P=(Fo^2^+2Fc^2^)/3'
_refine_ls_weighting_scheme calc
_refine_ls_wR_factor_gt 0.0880
_refine_ls_wR_factor_ref 0.0968
_reflns_number_gt 2523
_reflns_number_total 3054
_reflns_threshold_expression >2sigma(I)
_cod_data_source_file c2ce25358e.txt
_cod_data_source_block (dma)[Zn(ipipc)]
_cod_depositor_comments
;
The following automatic conversions were performed:

'_symmetry_cell_setting' value 'Monoclinic' changed to 'monoclinic'
according to /home/saulius/struct/CIF-dictionaries/cif_core.dic
dictionary named 'cif_core.dic' version 2.4.1 from 2010-06-29.

Automatic conversion script
Id: cif_fix_values 1715 2011-07-08 13:25:40Z adriana 
;
_cod_original_sg_symbol_H-M 'P21/n '
_cod_database_code 7208020

loop_
_symmetry_equiv_pos_as_xyz
'x, y, z'
'-x+1/2, y+1/2, -z+1/2'
'-x, -y, -z'
'x-1/2, -y-1/2, z-1/2'

loop_
_atom_site_label
_atom_site_type_symbol
_atom_site_fract_x
_atom_site_fract_y
_atom_site_fract_z
_atom_site_U_iso_or_equiv
_atom_site_adp_type
_atom_site_occupancy
_atom_site_symmetry_multiplicity
_atom_site_calc_flag
_atom_site_refinement_flags
_atom_site_disorder_assembly
_atom_site_disorder_group
Zn1 Zn 0.65794(4) 0.41742(2) -0.08300(3) 0.01271(14) Uani 1 1 d . . .
C1 C 0.6684(4) 0.2045(2) 0.1288(3) 0.0166(7) Uani 1 1 d . . .
C2 C 0.5329(4) 0.1954(2) 0.1557(3) 0.0168(7) Uani 1 1 d . . .
H2 H 0.4644 0.2326 0.1205 0.020(10) Uiso 1 1 calc R . .
C3 C 0.4958(3) 0.1329(2) 0.2331(3) 0.0154(7) Uani 1 1 d . . .
C4 C 0.5964(3) 0.0775(2) 0.2822(3) 0.0157(7) Uani 1 1 d . . .
H4 H 0.5716 0.0340 0.3342 0.012(9) Uiso 1 1 calc R . .
C5 C 0.7334(3) 0.0853(2) 0.2558(3) 0.0155(7) Uani 1 1 d . . .
C6 C 0.7686(4) 0.1494(2) 0.1802(3) 0.0161(7) Uani 1 1 d . . .
H6 H 0.8618 0.1559 0.1634 0.022(10) Uiso 1 1 calc R . .
C7 C 0.7086(4) 0.2757(2) 0.0508(3) 0.0171(7) Uani 1 1 d . . .
O1 O 0.8310(3) 0.29599(16) 0.0497(2) 0.0256(6) Uani 1 1 d . . .
O2 O 0.6081(2) 0.31211(14) -0.0108(2) 0.0179(5) Uani 1 1 d . . .
C8 C 0.3515(3) 0.1279(2) 0.2697(3) 0.0157(7) Uani 1 1 d . . .
O3 O 0.3257(2) 0.06594(14) 0.3364(2) 0.0171(5) Uani 1 1 d . . .
O4 O 0.2674(2) 0.18351(16) 0.2370(2) 0.0222(6) Uani 1 1 d . . .
P1 P 0.86118(9) 0.01479(6) 0.32493(7) 0.0140(2) Uani 1 1 d . . .
O5 O 0.9995(2) 0.05024(15) 0.30541(19) 0.0166(5) Uani 1 1 d . . .
O6 O 0.8270(2) -0.00003(15) 0.4519(2) 0.0180(5) Uani 1 1 d . . .
O7 O 0.8400(3) -0.07086(15) 0.2542(2) 0.0210(6) Uani 1 1 d . A .
C9 C 0.8795(4) -0.0783(3) 0.1297(3) 0.0284(9) Uani 1 1 d . . .
H9 H 0.002(5) 0.295(3) 0.143(4) 0.038(13) Uiso 1 1 d . . .
H9A H 0.129(5) 0.263(3) 0.192(4) 0.034(12) Uiso 1 1 d . . .
C10 C 0.7729(7) -0.1340(5) 0.0659(5) 0.084(2) Uani 1 1 d . A 1
H17 H 0.7665 -0.1856 0.1124 0.126 Uiso 1 1 calc R A 1
H18 H 0.7989 -0.1472 -0.0154 0.126 Uiso 1 1 calc R A 1
H19 H 0.6833 -0.1057 0.0589 0.126 Uiso 1 1 calc R A 1
C13 C 1.0220(6) -0.1149(4) 0.1342(5) 0.0601(15) Uani 1 1 d . A 1
H20 H 1.0872 -0.0783 0.1816 0.090 Uiso 1 1 calc R A 1
H21 H 1.0491 -0.1203 0.0515 0.090 Uiso 1 1 calc R A 1
H22 H 1.0225 -0.1700 0.1725 0.090 Uiso 1 1 calc R A 1
N1 N 0.0820(4) 0.3080(2) 0.1773(3) 0.0275(8) Uani 1 1 d . . .
C14 C 0.1559(5) 0.3591(3) 0.0922(4) 0.0344(10) Uani 1 1 d . . .
H14 H 0.2495 0.3709 0.1287 0.048(14) Uiso 1 1 calc R . .
H14A H 0.1063 0.4116 0.0756 0.050(14) Uiso 1 1 calc R . .
H14B H 0.1606 0.3285 0.0160 0.035(12) Uiso 1 1 calc R . .
C15 C 0.0648(6) 0.3507(3) 0.2925(4) 0.0470(13) Uani 1 1 d . . .
H15 H 0.0063 0.4000 0.2766 0.058(15) Uiso 1 1 calc R . .
H15A H 0.1552 0.3679 0.3307 0.056(15) Uiso 1 1 calc R . .
H15B H 0.0213 0.3128 0.3469 0.050(14) Uiso 1 1 calc R . .
H16 H 0.875(5) -0.025(3) 0.087(4) 0.043(13) Uiso 1 1 d . . .

loop_
_atom_site_aniso_label
_atom_site_aniso_U_11
_atom_site_aniso_U_22
_atom_site_aniso_U_33
_atom_site_aniso_U_23
_atom_site_aniso_U_13
_atom_site_aniso_U_12
Zn1 0.0106(2) 0.0126(2) 0.0148(2) 0.00003(15) 0.00100(14) -0.00057(16)
C1 0.0169(19) 0.0174(18) 0.0155(16) 0.0023(13) 0.0008(13) 0.0022(15)
C2 0.0157(19) 0.0173(18) 0.0169(16) -0.0004(13) -0.0003(13) 0.0021(15)
C3 0.0157(18) 0.0163(18) 0.0140(15) -0.0021(13) 0.0011(13) -0.0013(14)
C4 0.0181(19) 0.0151(17) 0.0136(15) 0.0024(14) 0.0002(13) -0.0013(15)
C5 0.0159(18) 0.0154(18) 0.0150(15) -0.0006(14) 0.0003(13) -0.0004(15)
C6 0.0135(19) 0.0169(18) 0.0181(16) -0.0006(14) 0.0028(13) -0.0023(15)
C7 0.015(2) 0.0177(19) 0.0187(16) -0.0013(14) 0.0015(13) 0.0035(15)
O1 0.0173(15) 0.0262(15) 0.0331(14) 0.0123(11) 0.0014(11) -0.0025(12)
O2 0.0184(13) 0.0147(13) 0.0204(12) 0.0047(10) 0.0010(10) 0.0000(10)
C8 0.0142(18) 0.0174(19) 0.0155(15) -0.0005(14) 0.0017(13) 0.0007(15)
O3 0.0146(13) 0.0143(13) 0.0230(12) 0.0005(10) 0.0050(9) 0.0010(10)
O4 0.0159(14) 0.0250(15) 0.0259(13) 0.0050(11) 0.0041(10) 0.0074(12)
P1 0.0126(5) 0.0138(5) 0.0154(4) 0.0007(3) 0.0001(3) 0.0008(4)
O5 0.0130(12) 0.0191(13) 0.0172(11) 0.0002(10) -0.0015(9) -0.0008(10)
O6 0.0169(13) 0.0185(13) 0.0186(12) 0.0047(10) 0.0018(9) 0.0035(10)
O7 0.0229(14) 0.0174(14) 0.0231(12) -0.0023(10) 0.0041(10) -0.0016(11)
C9 0.034(2) 0.029(2) 0.0222(18) -0.0077(17) 0.0024(16) 0.0017(19)
C10 0.085(5) 0.119(6) 0.050(3) -0.044(4) 0.007(3) -0.026(4)
C13 0.072(4) 0.066(4) 0.046(3) 0.003(3) 0.025(3) 0.029(3)
N1 0.027(2) 0.0207(19) 0.0335(18) 0.0049(14) -0.0051(15) 0.0066(17)
C14 0.039(3) 0.028(2) 0.035(2) 0.0035(18) 0.0018(19) -0.004(2)
C15 0.067(4) 0.039(3) 0.036(2) 0.007(2) 0.009(2) 0.015(3)

loop_
_atom_type_symbol
_atom_type_description
_atom_type_scat_dispersion_real
_atom_type_scat_dispersion_imag
_atom_type_scat_source
C C 0.0033 0.0016 'International Tables Vol C Tables 4.2.6.8 and 6.1.1.4'
H H 0.0000 0.0000 'International Tables Vol C Tables 4.2.6.8 and 6.1.1.4'
N N 0.0061 0.0033 'International Tables Vol C Tables 4.2.6.8 and 6.1.1.4'
O O 0.0106 0.0060 'International Tables Vol C Tables 4.2.6.8 and 6.1.1.4'
P P 0.1023 0.0942 'International Tables Vol C Tables 4.2.6.8 and 6.1.1.4'
Zn Zn 0.2839 1.4301 'International Tables Vol C Tables 4.2.6.8 and 6.1.1.4'

loop_
_geom_angle_atom_site_label_1
_geom_angle_atom_site_label_2
_geom_angle_atom_site_label_3
_geom_angle
_geom_angle_site_symmetry_1
_geom_angle_site_symmetry_3
O2 Zn1 O5 106.06(10) . 4_565
O2 Zn1 O3 123.83(10) . 4_665
O5 Zn1 O3 108.72(10) 4_565 4_665
O2 Zn1 O6 106.69(10) . 2_655
O5 Zn1 O6 106.69(10) 4_565 2_655
O3 Zn1 O6 103.78(10) 4_665 2_655
C2 C1 C6 119.3(3) . .
C2 C1 C7 120.4(3) . .
C6 C1 C7 120.2(3) . .
C1 C2 C3 121.1(3) . .
C2 C3 C4 119.1(3) . .
C2 C3 C8 120.7(3) . .
C4 C3 C8 120.1(3) . .
C3 C4 C5 120.7(3) . .
C6 C5 C4 119.2(3) . .
C6 C5 P1 121.4(3) . .
C4 C5 P1 119.4(3) . .
C5 C6 C1 120.7(3) . .
O1 C7 O2 124.3(3) . .
O1 C7 C1 120.6(3) . .
O2 C7 C1 115.1(3) . .
C7 O2 Zn1 114.0(2) . .
O4 C8 O3 124.6(3) . .
O4 C8 C3 119.4(3) . .
O3 C8 C3 116.0(3) . .
C8 O3 Zn1 112.1(2) . 4_566
O6 P1 O5 118.71(13) . .
O6 P1 O7 107.21(14) . .
O5 P1 O7 109.57(14) . .
O6 P1 C5 107.04(15) . .
O5 P1 C5 107.21(15) . .
O7 P1 C5 106.45(14) . .
P1 O5 Zn1 132.69(14) . 4_666
P1 O6 Zn1 142.78(16) . 2_645
C9 O7 P1 120.0(2) . .
O7 C9 C10 105.0(4) . .
O7 C9 C13 108.9(3) . .
C10 C9 C13 112.3(5) . .
C15 N1 C14 113.2(4) . .

loop_
_geom_bond_atom_site_label_1
_geom_bond_atom_site_label_2
_geom_bond_distance
_geom_bond_site_symmetry_2
Zn1 O2 1.950(2) .
Zn1 O5 1.953(2) 4_565
Zn1 O3 1.953(2) 4_665
Zn1 O6 1.959(2) 2_655
C1 C2 1.388(5) .
C1 C6 1.397(5) .
C1 C7 1.505(5) .
C2 C3 1.389(5) .
C3 C4 1.395(5) .
C3 C8 1.501(5) .
C4 C5 1.398(5) .
C5 C6 1.389(5) .
C5 P1 1.799(3) .
C7 O1 1.237(4) .
C7 O2 1.280(4) .
C8 O4 1.242(4) .
C8 O3 1.277(4) .
O3 Zn1 1.953(2) 4_566
P1 O6 1.492(2) .
P1 O5 1.497(3) .
P1 O7 1.585(2) .
O5 Zn1 1.953(2) 4_666
O6 Zn1 1.959(2) 2_645
O7 C9 1.469(4) .
C9 C10 1.496(7) .
C9 C13 1.504(7) .
N1 C15 1.471(6) .
N1 C14 1.485(5) .
